data_7132902
loop_
_publ_author_name
'Sadaphal, Vikas Ashokrao'
'Wu, Tien-Lin'
'Liu, Rai-Shung'

_publ_section_title
;
 Synthesis of two nitrogen-containing polyaromatic compounds through gold
 catalysis/DBU-promoted cyclizations.
;
_journal_issue 32
_journal_name_full 'Chemical communications (Cambridge, England)'
_journal_page_first 4294
_journal_page_last 4297
_journal_paper_doi 10.1039/d4cc00113c
_journal_volume 60
_journal_year 2024
_chemical_formula_moiety 'C25 H14 N2'
_chemical_formula_sum 'C25 H14 N2'
_chemical_formula_weight 342.38
_space_group_crystal_system orthorhombic
_space_group_IT_number 19
_space_group_name_Hall 'P 2ac 2ab'
_space_group_name_H-M_alt 'P 21 21 21'
_atom_sites_solution_hydrogens geom
_atom_sites_solution_primary dual
_audit_creation_date 2023-10-16
_audit_creation_method
;
Olex2 1.5
(compiled 2023.08.24 svn.re1ec1418 for OlexSys, GUI svn.r6817)
;
_audit_update_record
;
2023-10-16 deposited with the CCDC.	2024-03-20 downloaded from the CCDC.
;
_cell_angle_alpha 90
_cell_angle_beta 90
_cell_angle_gamma 90
_cell_formula_units_Z 4
_cell_length_a 5.78180(10)
_cell_length_b 12.8402(3)
_cell_length_c 21.6872(5)
_cell_measurement_reflns_used 4593
_cell_measurement_temperature 99.98(10)
_cell_measurement_theta_max 73.0390
_cell_measurement_theta_min 6.8820
_cell_volume 1610.05(6)
_computing_cell_refinement 'CrysAlisPro 1.171.42.96a (Rigaku OD, 2023)'
_computing_data_collection 'CrysAlisPro 1.171.42.96a (Rigaku OD, 2023)'
_computing_data_reduction 'CrysAlisPro 1.171.42.96a (Rigaku OD, 2023)'
_computing_molecular_graphics 'Olex2 1.5 (Dolomanov et al., 2009)'
_computing_publication_material 'Olex2 1.5 (Dolomanov et al., 2009)'
_computing_structure_refinement 'SHELXL 2018/3 (Sheldrick, 2015)'
_computing_structure_solution 'SHELXT 2018/2 (Sheldrick, 2018)'
_diffrn_ambient_environment N~2~
_diffrn_ambient_temperature 99.98(10)
_diffrn_detector 'Hybrid Pixel Array Detector'
_diffrn_detector_area_resol_mean 10.0000
_diffrn_detector_type 'HyPix-Arc 150'
_diffrn_measured_fraction_theta_full 0.999
_diffrn_measured_fraction_theta_max 0.949
_diffrn_measurement_details
;
List of Runs (angles in degrees, time in seconds):

  # Type    Start    End  Width  t~exp~   \w     \q     \k     \f   Frames
#--------------------------------------------------------------------------
  1  \w     95.00 121.00   0.50    0.38    --   83.87  15.00   0.00   52
  2  \w     48.00  92.00   0.50    0.38    --   83.87  15.00   0.00   88
  3  \w     41.00  86.00   0.50    0.38    --   56.25  15.00 -60.00   90
  4  \w     74.00 120.00   0.50    0.38    --   83.87  15.00-120.00   92
  5  \w     48.00  85.00   0.50    0.38    --   83.87 -95.00 -60.00   74
  6  \w     64.00  99.00   0.50    0.38    --   75.94-123.00 -47.00   70
  7  \w     32.00  57.00   0.50    0.38    --   56.25-128.00  45.00   50
  8  \w     36.00  61.00   0.50    0.38    --   69.31-128.00  45.00   50
  9  \w     45.00  70.00   0.50    0.38    --   83.87-128.00  45.00   50
 10  \w     52.00 101.00   0.50    0.38    --   75.94-128.00  45.00   98
 11  \w     31.00  56.00   0.50    0.38    --   56.25-123.00 -47.00   50
 12  \w     25.00  61.00   0.50    0.38    --   69.31-123.00 -47.00   72
 13  \w     44.00  69.00   0.50    0.38    --   83.87-123.00 -47.00   50
 14  \w     33.00  81.00   0.50    0.38    --   75.94 -95.00-150.00   96
 15  \w     18.00  44.00   0.50    0.38    --   56.25 -95.00 -60.00   52
 16  \w   -126.00 -86.00   0.50    0.38    --  -75.32 -15.00   0.00   80
 17  \w    -82.00 -40.00   0.50    0.38    --  -75.32 -15.00   0.00   84
 18  \w    -71.00 -46.00   0.50    0.38    --  -72.13 128.00 120.00   50
 19  \w    -89.00 -64.00   0.50    0.38    --  -75.32 128.00 120.00   50
 20  \w    -54.00 -16.00   0.50    0.38    --  -59.44 128.00 120.00   76
 21  \w    -73.00 -48.00   0.50    0.38    --  -59.44 123.00  33.00   50
 22  \w    -88.00 -63.00   0.50    0.38    --  -75.32 123.00  33.00   50
;
_diffrn_measurement_device 'four-circle diffractometer'
_diffrn_measurement_device_type 'XtaLAB Synergy R, DW system, HyPix-Arc 150'
_diffrn_measurement_method '\w scans'
_diffrn_orient_matrix_type 'CrysAlisPro convention (1999,Acta A55,543-557)'
_diffrn_orient_matrix_UB_11 -0.0274257000
_diffrn_orient_matrix_UB_12 0.0151242000
_diffrn_orient_matrix_UB_13 0.0701064000
_diffrn_orient_matrix_UB_21 -0.0105358000
_diffrn_orient_matrix_UB_22 0.1188605000
_diffrn_orient_matrix_UB_23 -0.0092943000
_diffrn_orient_matrix_UB_31 -0.2647243000
_diffrn_orient_matrix_UB_32 -0.0063614000
_diffrn_orient_matrix_UB_33 -0.0069157000
_diffrn_radiation_monochromator mirror
_diffrn_radiation_probe x-ray
_diffrn_radiation_type 'Cu K\a'
_diffrn_radiation_wavelength 1.54184
_diffrn_reflns_av_R_equivalents 0.0356
_diffrn_reflns_av_unetI/netI 0.0403
_diffrn_reflns_Laue_measured_fraction_full 0.999
_diffrn_reflns_Laue_measured_fraction_max 0.949
_diffrn_reflns_limit_h_max 3
_diffrn_reflns_limit_h_min -6
_diffrn_reflns_limit_k_max 15
_diffrn_reflns_limit_k_min -15
_diffrn_reflns_limit_l_max 27
_diffrn_reflns_limit_l_min -25
_diffrn_reflns_number 9467
_diffrn_reflns_point_group_measured_fraction_full 0.973
_diffrn_reflns_point_group_measured_fraction_max 0.905
_diffrn_reflns_theta_full 67.684
_diffrn_reflns_theta_max 74.793
_diffrn_reflns_theta_min 4.001
_diffrn_source 'Rotating-anode X-ray tube'
_diffrn_source_type 'Rigaku (Cu) X-ray Source'
_exptl_absorpt_coefficient_mu 0.647
_exptl_absorpt_correction_T_max 1.00000
_exptl_absorpt_correction_T_min 0.77488
_exptl_absorpt_correction_type multi-scan
_exptl_absorpt_process_details
;
CrysAlisPro 1.171.42.96a (Rigaku Oxford Diffraction, 2023)
Empirical absorption correction using spherical harmonics,
implemented in SCALE3 ABSPACK scaling algorithm.
;
_exptl_crystal_colour red
_exptl_crystal_colour_primary red
_exptl_crystal_density_diffrn 1.412
_exptl_crystal_description needle
_exptl_crystal_F_000 712
_exptl_crystal_size_max 0.17
_exptl_crystal_size_mid 0.03
_exptl_crystal_size_min 0.02
_refine_diff_density_max 0.227
_refine_diff_density_min -0.218
_refine_diff_density_rms 0.041
_refine_ls_abs_structure_details
;
 Refined as an inversion twin.
;
_refine_ls_abs_structure_Flack 0.8(8)
_refine_ls_extinction_method none
_refine_ls_goodness_of_fit_ref 1.045
_refine_ls_hydrogen_treatment constr
_refine_ls_matrix_type full
_refine_ls_number_parameters 245
_refine_ls_number_reflns 2997
_refine_ls_number_restraints 0
_refine_ls_restrained_S_all 1.045
_refine_ls_R_factor_all 0.0463
_refine_ls_R_factor_gt 0.0404
_refine_ls_shift/su_max 0.000
_refine_ls_shift/su_mean 0.000
_refine_ls_structure_factor_coef Fsqd
_refine_ls_weighting_details 'w=1/[\s^2^(Fo^2^)+(0.0630P)^2^+0.1240P] where P=(Fo^2^+2Fc^2^)/3'
_refine_ls_weighting_scheme calc
_refine_ls_wR_factor_gt 0.1029
_refine_ls_wR_factor_ref 0.1062
_reflns_Friedel_coverage 0.630
_reflns_Friedel_fraction_full 0.936
_reflns_Friedel_fraction_max 0.842
_reflns_number_gt 2665
_reflns_number_total 2997
_reflns_threshold_expression 'I > 2\s(I)'
_cod_data_source_file d4cc00113c2.cif
_cod_data_source_block 231020lt_auto
_cod_depositor_comments 'Adding full bibliography for 7132900--7132907.cif.'
_cod_database_code 7132902
_shelx_shelxl_version_number 2018/3
_shelx_space_group_comment
;
The symmetry employed for this shelxl refinement is uniquely defined
by the following loop, which should always be used as a source of
symmetry information in preference to the above space-group names.
They are only intended as comments.
;
_olex2_refinement_description
;
1. Twinned data refinement
 Scales: 0.2(8)
 0.8(8)
2. Fixed Uiso
 At 1.2 times of:
  All C(H) groups
3.a Aromatic/amide H refined with riding coordinates:
 C2(H2), C3(H3), C6(H6), C9(H9), C15(H15), C16(H16), C17(H17), C18(H18),
 C19(H19), C23(H23), C24(H24), C25(H25), C26(H26), C27(H27)
;
_olex2_submission_special_instructions 'No special instructions were received'
_oxdiff_exptl_absorpt_empirical_details
;
Empirical correction (ABSPACK) includes:
- Absorption correction using spherical harmonics
- Frame scaling
;
_oxdiff_exptl_absorpt_empirical_full_max 1.350
_oxdiff_exptl_absorpt_empirical_full_min 0.794

loop_
_space_group_symop_operation_xyz
'x, y, z'
'-x+1/2, -y, z+1/2'
'-x, y+1/2, -z+1/2'
'x+1/2, -y+1/2, -z'

loop_
_atom_site_label
_atom_site_type_symbol
_atom_site_fract_x
_atom_site_fract_y
_atom_site_fract_z
_atom_site_U_iso_or_equiv
_atom_site_adp_type
_atom_site_occupancy
_atom_site_site_symmetry_order
_atom_site_calc_flag
_atom_site_refinement_flags_posn
_atom_site_refinement_flags_adp
_atom_site_refinement_flags_occupancy
_atom_site_disorder_assembly
_atom_site_disorder_group
C1 C 0.6845(4) 0.7104(2) 0.37516(11) 0.0269(5) Uani 1 1 d . . . . .
C2 C 0.5118(4) 0.7611(2) 0.40976(11) 0.0312(6) Uani 1 1 d . . . . .
H2 H 0.510168 0.834894 0.412829 0.037 Uiso 1 1 calc R U . . .
C3 C 0.3442(5) 0.7021(2) 0.43933(11) 0.0311(6) Uani 1 1 d . . . . .
H3 H 0.228591 0.737915 0.462104 0.037 Uiso 1 1 calc R U . . .
C4 C 0.3343(4) 0.5912(2) 0.43777(11) 0.0280(5) Uani 1 1 d . . . . .
C5 C 0.5083(4) 0.53901(19) 0.40461(11) 0.0274(5) Uani 1 1 d . . . . .
C6 C 0.5515(4) 0.4285(2) 0.39630(12) 0.0298(6) Uani 1 1 d . . . . .
H6 H 0.448908 0.381073 0.415888 0.036 Uiso 1 1 calc R U . . .
C8 C 0.8754(4) 0.4547(2) 0.33410(12) 0.0283(5) Uani 1 1 d . . . . .
C9 C 1.0580(4) 0.4243(2) 0.29893(12) 0.0316(6) Uani 1 1 d . . . . .
H9 H 1.087933 0.352318 0.292785 0.038 Uiso 1 1 calc R U . . .
C10 C 1.2061(4) 0.5010(2) 0.27100(11) 0.0301(6) Uani 1 1 d . . . . .
C11 C 1.1687(4) 0.6097(2) 0.27951(11) 0.0289(5) Uani 1 1 d . . . . .
C12 C 0.9759(4) 0.6422(2) 0.31728(11) 0.0280(5) Uani 1 1 d . . . . .
C14 C 0.6688(4) 0.60167(19) 0.37533(10) 0.0262(5) Uani 1 1 d . . . . .
C15 C 0.8824(4) 0.7353(2) 0.33806(11) 0.0295(5) Uani 1 1 d . . . . .
H15 H 0.939085 0.803149 0.329319 0.035 Uiso 1 1 calc R U . . .
C16 C 1.3977(4) 0.4702(2) 0.23476(13) 0.0352(6) Uani 1 1 d . . . . .
H16 H 1.427218 0.398190 0.228492 0.042 Uiso 1 1 calc R U . . .
C17 C 1.5420(5) 0.5431(2) 0.20842(12) 0.0371(6) Uani 1 1 d . . . . .
H17 H 1.669739 0.520819 0.184201 0.045 Uiso 1 1 calc R U . . .
C18 C 1.5020(5) 0.6497(2) 0.21706(12) 0.0359(6) Uani 1 1 d . . . . .
H18 H 1.602288 0.699404 0.198702 0.043 Uiso 1 1 calc R U . . .
C19 C 1.3178(4) 0.6822(2) 0.25207(11) 0.0327(6) Uani 1 1 d . . . . .
H19 H 1.291209 0.754617 0.257756 0.039 Uiso 1 1 calc R U . . .
C20 C 0.1545(4) 0.5373(2) 0.46984(11) 0.0293(5) Uani 1 1 d . . . . .
C21 C 0.0027(4) 0.4951(2) 0.49844(11) 0.0296(5) Uani 1 1 d . . . . .
C22 C -0.1792(4) 0.4482(2) 0.53419(11) 0.0285(5) Uani 1 1 d . . . . .
C23 C -0.1853(4) 0.3406(2) 0.54418(12) 0.0330(6) Uani 1 1 d . . . . .
H23 H -0.065875 0.297534 0.528202 0.040 Uiso 1 1 calc R U . . .
C24 C -0.3652(4) 0.2968(2) 0.57732(13) 0.0359(6) Uani 1 1 d . . . . .
H24 H -0.369399 0.223604 0.583535 0.043 Uiso 1 1 calc R U . . .
C25 C -0.5388(4) 0.3584(2) 0.60146(12) 0.0348(6) Uani 1 1 d . . . . .
H25 H -0.661888 0.327640 0.624035 0.042 Uiso 1 1 calc R U . . .
C26 C -0.5327(4) 0.4651(2) 0.59267(12) 0.0334(6) Uani 1 1 d . . . . .
H26 H -0.650501 0.507676 0.609877 0.040 Uiso 1 1 calc R U . . .
C27 C -0.3555(4) 0.5100(2) 0.55886(11) 0.0306(5) Uani 1 1 d . . . . .
H27 H -0.353750 0.583144 0.552404 0.037 Uiso 1 1 calc R U . . .
N7 N 0.7209(4) 0.38941(17) 0.36387(10) 0.0311(5) Uani 1 1 d . . . . .
N13 N 0.8424(3) 0.56149(16) 0.34118(9) 0.0263(5) Uani 1 1 d . . . . .

loop_
_atom_site_aniso_label
_atom_site_aniso_U_11
_atom_site_aniso_U_22
_atom_site_aniso_U_33
_atom_site_aniso_U_23
_atom_site_aniso_U_13
_atom_site_aniso_U_12
C1 0.0264(12) 0.0281(12) 0.0261(11) 0.0010(10) -0.0033(10) 0.0002(10)
C2 0.0342(13) 0.0285(13) 0.0308(12) 0.0000(10) -0.0013(11) -0.0004(11)
C3 0.0321(13) 0.0349(14) 0.0263(12) -0.0016(11) 0.0004(11) 0.0018(11)
C4 0.0278(12) 0.0320(13) 0.0241(11) 0.0021(10) -0.0023(10) -0.0016(10)
C5 0.0284(12) 0.0291(12) 0.0246(12) 0.0023(10) -0.0041(11) -0.0020(11)
C6 0.0310(13) 0.0286(13) 0.0299(13) 0.0042(11) -0.0041(11) -0.0021(10)
C8 0.0301(12) 0.0279(12) 0.0269(12) 0.0000(10) -0.0052(11) 0.0001(10)
C9 0.0336(13) 0.0299(13) 0.0311(13) -0.0023(11) -0.0056(11) 0.0060(11)
C10 0.0267(13) 0.0392(14) 0.0246(12) -0.0010(11) -0.0045(10) 0.0028(11)
C11 0.0275(13) 0.0371(13) 0.0221(11) 0.0003(10) -0.0050(10) 0.0004(11)
C12 0.0279(12) 0.0323(13) 0.0237(11) 0.0031(10) -0.0028(10) -0.0016(11)
C14 0.0259(12) 0.0299(12) 0.0229(11) -0.0010(10) -0.0041(10) 0.0006(10)
C15 0.0328(13) 0.0267(12) 0.0289(12) 0.0011(10) -0.0032(10) -0.0042(10)
C16 0.0328(14) 0.0433(16) 0.0294(13) -0.0047(12) -0.0038(11) 0.0046(12)
C17 0.0273(13) 0.0601(18) 0.0239(12) -0.0005(12) 0.0000(11) 0.0035(13)
C18 0.0289(13) 0.0500(16) 0.0288(13) 0.0039(12) -0.0033(11) -0.0056(13)
C19 0.0297(13) 0.0418(15) 0.0267(12) 0.0030(11) -0.0034(10) -0.0043(12)
C20 0.0301(13) 0.0325(13) 0.0254(12) -0.0009(10) -0.0018(11) 0.0018(11)
C21 0.0307(14) 0.0315(12) 0.0266(11) -0.0010(10) -0.0031(11) -0.0010(11)
C22 0.0281(12) 0.0339(13) 0.0235(12) 0.0005(10) -0.0023(10) -0.0033(10)
C23 0.0317(13) 0.0343(13) 0.0331(13) 0.0003(11) 0.0008(11) 0.0010(12)
C24 0.0378(14) 0.0325(13) 0.0374(14) 0.0043(11) -0.0016(12) -0.0040(12)
C25 0.0294(13) 0.0458(16) 0.0292(13) 0.0056(12) 0.0003(11) -0.0053(12)
C26 0.0277(13) 0.0429(15) 0.0296(13) -0.0043(11) 0.0009(11) 0.0019(11)
C27 0.0308(13) 0.0323(13) 0.0288(12) 0.0008(11) -0.0045(11) -0.0018(11)
N7 0.0322(11) 0.0299(11) 0.0312(11) 0.0020(9) -0.0024(9) 0.0018(9)
N13 0.0263(10) 0.0282(10) 0.0246(10) 0.0005(8) -0.0008(9) 0.0009(9)

loop_
_atom_type_symbol
_atom_type_description
_atom_type_scat_dispersion_real
_atom_type_scat_dispersion_imag
_atom_type_scat_source
C C 0.0181 0.0091 'International Tables Vol C Tables 4.2.6.8 and 6.1.1.4'
H H 0.0000 0.0000 'International Tables Vol C Tables 4.2.6.8 and 6.1.1.4'
N N 0.0311 0.0180 'International Tables Vol C Tables 4.2.6.8 and 6.1.1.4'

loop_
_geom_angle_atom_site_label_1
_geom_angle_atom_site_label_2
_geom_angle_atom_site_label_3
_geom_angle
_geom_angle_site_symmetry_1
_geom_angle_site_symmetry_3
_geom_angle_publ_flag
C2 C1 C15 139.6(2) . . ?
C14 C1 C2 114.4(2) . . ?
C14 C1 C15 106.0(2) . . ?
C1 C2 H2 120.4 . . ?
C3 C2 C1 119.3(2) . . ?
C3 C2 H2 120.4 . . ?
C2 C3 H3 117.9 . . ?
C2 C3 C4 124.2(2) . . ?
C4 C3 H3 117.9 . . ?
C3 C4 C20 120.1(2) . . ?
C5 C4 C3 117.3(2) . . ?
C5 C4 C20 122.5(2) . . ?
C4 C5 C6 130.7(2) . . ?
C14 C5 C4 116.0(2) . . ?
C14 C5 C6 113.3(2) . . ?
C5 C6 H6 117.6 . . ?
N7 C6 C5 124.8(2) . . ?
N7 C6 H6 117.6 . . ?
C9 C8 N7 126.1(2) . . ?
C9 C8 N13 116.8(2) . . ?
N7 C8 N13 117.1(2) . . ?
C8 C9 H9 119.9 . . ?
C8 C9 C10 120.1(2) . . ?
C10 C9 H9 119.9 . . ?
C11 C10 C9 121.7(2) . . ?
C16 C10 C9 120.6(2) . . ?
C16 C10 C11 117.7(2) . . ?
C10 C11 C12 118.3(2) . . ?
C19 C11 C10 120.2(2) . . ?
C19 C11 C12 121.5(2) . . ?
C15 C12 C11 137.2(2) . . ?
C15 C12 N13 107.7(2) . . ?
N13 C12 C11 115.1(2) . . ?
C5 C14 C1 128.7(2) . . ?
N13 C14 C1 109.4(2) . . ?
N13 C14 C5 121.9(2) . . ?
C1 C15 H15 126.2 . . ?
C12 C15 C1 107.5(2) . . ?
C12 C15 H15 126.2 . . ?
C10 C16 H16 119.5 . . ?
C17 C16 C10 121.0(3) . . ?
C17 C16 H16 119.5 . . ?
C16 C17 H17 119.7 . . ?
C16 C17 C18 120.5(3) . . ?
C18 C17 H17 119.7 . . ?
C17 C18 H18 120.0 . . ?
C19 C18 C17 120.0(3) . . ?
C19 C18 H18 120.0 . . ?
C11 C19 H19 119.7 . . ?
C18 C19 C11 120.6(3) . . ?
C18 C19 H19 119.7 . . ?
C21 C20 C4 177.4(3) . . ?
C20 C21 C22 177.8(3) . . ?
C23 C22 C21 121.0(2) . . ?
C27 C22 C21 120.1(2) . . ?
C27 C22 C23 118.9(2) . . ?
C22 C23 H23 120.0 . . ?
C24 C23 C22 120.0(2) . . ?
C24 C23 H23 120.0 . . ?
C23 C24 H24 119.6 . . ?
C25 C24 C23 120.7(3) . . ?
C25 C24 H24 119.6 . . ?
C24 C25 H25 120.1 . . ?
C24 C25 C26 119.8(3) . . ?
C26 C25 H25 120.1 . . ?
C25 C26 H26 119.9 . . ?
C25 C26 C27 120.2(3) . . ?
C27 C26 H26 119.9 . . ?
C22 C27 H27 119.8 . . ?
C26 C27 C22 120.3(2) . . ?
C26 C27 H27 119.8 . . ?
C6 N7 C8 120.2(2) . . ?
C12 N13 C8 128.0(2) . . ?
C14 N13 C8 122.6(2) . . ?
C14 N13 C12 109.4(2) . . ?

loop_
_geom_bond_atom_site_label_1
_geom_bond_atom_site_label_2
_geom_bond_distance
_geom_bond_site_symmetry_2
_geom_bond_publ_flag
C1 C2 1.408(3) . ?
C1 C14 1.400(3) . ?
C1 C15 1.435(3) . ?
C2 H2 0.9500 . ?
C2 C3 1.387(4) . ?
C3 H3 0.9500 . ?
C3 C4 1.425(3) . ?
C4 C5 1.407(3) . ?
C4 C20 1.430(4) . ?
C5 C6 1.452(4) . ?
C5 C14 1.383(3) . ?
C6 H6 0.9500 . ?
C6 N7 1.306(3) . ?
C8 C9 1.360(4) . ?
C8 N7 1.385(3) . ?
C8 N13 1.393(3) . ?
C9 H9 0.9500 . ?
C9 C10 1.438(4) . ?
C10 C11 1.425(4) . ?
C10 C16 1.415(4) . ?
C11 C12 1.445(3) . ?
C11 C19 1.402(4) . ?
C12 C15 1.387(4) . ?
C12 N13 1.392(3) . ?
C14 N13 1.350(3) . ?
C15 H15 0.9500 . ?
C16 H16 0.9500 . ?
C16 C17 1.378(4) . ?
C17 H17 0.9500 . ?
C17 C18 1.401(4) . ?
C18 H18 0.9500 . ?
C18 C19 1.373(4) . ?
C19 H19 0.9500 . ?
C20 C21 1.203(4) . ?
C21 C22 1.439(3) . ?
C22 C23 1.399(4) . ?
C22 C27 1.398(3) . ?
C23 H23 0.9500 . ?
C23 C24 1.384(4) . ?
C24 H24 0.9500 . ?
C24 C25 1.381(4) . ?
C25 H25 0.9500 . ?
C25 C26 1.383(4) . ?
C26 H26 0.9500 . ?
C26 C27 1.386(4) . ?
C27 H27 0.9500 . ?

loop_
_geom_torsion_atom_site_label_1
_geom_torsion_atom_site_label_2
_geom_torsion_atom_site_label_3
_geom_torsion_atom_site_label_4
_geom_torsion
_geom_torsion_site_symmetry_1
_geom_torsion_site_symmetry_2
_geom_torsion_site_symmetry_3
_geom_torsion_site_symmetry_4
_geom_torsion_publ_flag
C1 C2 C3 C4 0.6(4) . . . . ?
C1 C14 N13 C8 178.3(2) . . . . ?
C1 C14 N13 C12 -0.4(3) . . . . ?
C2 C1 C14 C5 0.0(4) . . . . ?
C2 C1 C14 N13 -179.7(2) . . . . ?
C2 C1 C15 C12 180.0(3) . . . . ?
C2 C3 C4 C5 0.9(4) . . . . ?
C2 C3 C4 C20 180.0(2) . . . . ?
C3 C4 C5 C6 177.3(2) . . . . ?
C3 C4 C5 C14 -1.7(3) . . . . ?
C4 C5 C6 N7 179.8(2) . . . . ?
C4 C5 C14 C1 1.4(4) . . . . ?
C4 C5 C14 N13 -178.9(2) . . . . ?
C5 C6 N7 C8 -0.2(4) . . . . ?
C5 C14 N13 C8 -1.4(3) . . . . ?
C5 C14 N13 C12 179.8(2) . . . . ?
C6 C5 C14 C1 -177.8(2) . . . . ?
C6 C5 C14 N13 1.9(3) . . . . ?
C8 C9 C10 C11 0.6(4) . . . . ?
C8 C9 C10 C16 179.5(2) . . . . ?
C9 C8 N7 C6 -179.8(2) . . . . ?
C9 C8 N13 C12 -1.0(4) . . . . ?
C9 C8 N13 C14 -179.4(2) . . . . ?
C9 C10 C11 C12 -0.1(3) . . . . ?
C9 C10 C11 C19 179.4(2) . . . . ?
C9 C10 C16 C17 -179.2(2) . . . . ?
C10 C11 C12 C15 178.3(3) . . . . ?
C10 C11 C12 N13 -0.8(3) . . . . ?
C10 C11 C19 C18 -0.4(3) . . . . ?
C10 C16 C17 C18 0.1(4) . . . . ?
C11 C10 C16 C17 -0.3(4) . . . . ?
C11 C12 C15 C1 -179.9(3) . . . . ?
C11 C12 N13 C8 1.5(3) . . . . ?
C11 C12 N13 C14 -179.92(19) . . . . ?
C12 C11 C19 C18 179.1(2) . . . . ?
C14 C1 C2 C3 -1.0(3) . . . . ?
C14 C1 C15 C12 0.4(3) . . . . ?
C14 C5 C6 N7 -1.1(3) . . . . ?
C15 C1 C2 C3 179.4(3) . . . . ?
C15 C1 C14 C5 179.7(2) . . . . ?
C15 C1 C14 N13 0.0(3) . . . . ?
C15 C12 N13 C8 -177.9(2) . . . . ?
C15 C12 N13 C14 0.7(3) . . . . ?
C16 C10 C11 C12 -179.0(2) . . . . ?
C16 C10 C11 C19 0.5(3) . . . . ?
C16 C17 C18 C19 0.1(4) . . . . ?
C17 C18 C19 C11 0.1(4) . . . . ?
C19 C11 C12 C15 -1.1(4) . . . . ?
C19 C11 C12 N13 179.7(2) . . . . ?
C20 C4 C5 C6 -1.8(4) . . . . ?
C20 C4 C5 C14 179.2(2) . . . . ?
C21 C22 C23 C24 -178.3(2) . . . . ?
C21 C22 C27 C26 179.2(2) . . . . ?
C22 C23 C24 C25 -0.8(4) . . . . ?
C23 C22 C27 C26 0.1(4) . . . . ?
C23 C24 C25 C26 -0.2(4) . . . . ?
C24 C25 C26 C27 1.1(4) . . . . ?
C25 C26 C27 C22 -1.1(4) . . . . ?
C27 C22 C23 C24 0.8(4) . . . . ?
N7 C8 C9 C10 -179.5(2) . . . . ?
N7 C8 N13 C12 178.5(2) . . . . ?
N7 C8 N13 C14 0.0(3) . . . . ?
N13 C8 C9 C10 -0.1(3) . . . . ?
N13 C8 N7 C6 0.8(3) . . . . ?
N13 C12 C15 C1 -0.7(3) . . . . ?

loop_
_twin_individual_id
_twin_individual_mass_fraction_refined
1 0.2(8)
2 0.8(8)
